data_7117613
loop_
_publ_author_name
'Zhou, Dong-Dong'
'Liu, Zhi-Juan'
'He, Chun-Ting'
'Liao, Pei-Qin'
'Zhou, Hao-Long'
'Zhong, Zhen-Song'
'Lin, Rui-Biao'
'Zhang, Wei-Xiong'
'Zhang, Jie-Peng'
'Chen, Xiao-Ming'

_publ_section_title
;
 Controlling the flexibility and single-crystal to single-crystal
 interpenetration reconstitution of metal-organic frameworks.
;
_journal_issue 63
_journal_name_full 'Chemical communications (Cambridge, England)'
_journal_page_first 12665
_journal_page_last 12668
_journal_paper_doi 10.1039/c5cc05036g
_journal_volume 51
_journal_year 2015
_chemical_formula_sum 'C8 H25 Ag6 Cl N16 O7'
_chemical_formula_weight 1140.11
_chemical_name_systematic
;
 ?
;
_space_group_crystal_system tetragonal
_space_group_IT_number 141
_space_group_name_Hall '-I 4bd 2'
_space_group_name_H-M_alt 'I 41/a m d'
_symmetry_space_group_name_Hall '-I 4bd 2'
_symmetry_space_group_name_H-M 'I 41/a m d :2'
_atom_sites_solution_hydrogens mixed
_audit_creation_method SHELXL-2013
_audit_update_record
;
2015-06-02 deposited with the CCDC.
2015-06-30 downloaded from the CCDC.
;
_cell_angle_alpha 90
_cell_angle_beta 90
_cell_angle_gamma 90
_cell_formula_units_Z 4
_cell_length_a 29.5862(10)
_cell_length_b 29.5862(10)
_cell_length_c 3.4563(2)
_cell_measurement_temperature 293(2)
_cell_volume 3025.4(2)
_computing_structure_refinement 'SHELXL-2013 (Sheldrick, 2013)'
_diffrn_ambient_temperature 293(2)
_diffrn_measured_fraction_theta_full 0.994
_diffrn_measured_fraction_theta_max 0.996
_diffrn_measurement_device_type CCD
_diffrn_radiation_type MoK\a
_diffrn_radiation_wavelength 0.71073
_diffrn_reflns_av_R_equivalents 0.0334
_diffrn_reflns_av_unetI/netI 0.0211
_diffrn_reflns_laue_measured_fraction_full 0.994
_diffrn_reflns_laue_measured_fraction_max 0.996
_diffrn_reflns_limit_h_max 36
_diffrn_reflns_limit_h_min -36
_diffrn_reflns_limit_k_max 36
_diffrn_reflns_limit_k_min -25
_diffrn_reflns_limit_l_max 4
_diffrn_reflns_limit_l_min -2
_diffrn_reflns_number 4628
_diffrn_reflns_point_group_measured_fraction_full 0.994
_diffrn_reflns_point_group_measured_fraction_max 0.996
_diffrn_reflns_theta_full 25.242
_diffrn_reflns_theta_max 26.000
_diffrn_reflns_theta_min 3.079
_exptl_absorpt_coefficient_mu 3.951
_exptl_crystal_colour colorless
_exptl_crystal_density_diffrn 2.503
_exptl_crystal_description needle-like
_exptl_crystal_F_000 2160
_exptl_crystal_size_max 0.200
_exptl_crystal_size_mid 0.150
_exptl_crystal_size_min 0.150
_refine_diff_density_max 0.744
_refine_diff_density_min -0.616
_refine_diff_density_rms 0.107
_refine_ls_extinction_method none
_refine_ls_goodness_of_fit_ref 1.033
_refine_ls_hydrogen_treatment constr
_refine_ls_matrix_type full
_refine_ls_number_parameters 69
_refine_ls_number_reflns 780
_refine_ls_number_restraints 0
_refine_ls_restrained_S_all 1.033
_refine_ls_R_factor_all 0.0543
_refine_ls_R_factor_gt 0.0488
_refine_ls_shift/su_max 0.000
_refine_ls_shift/su_mean 0.000
_refine_ls_structure_factor_coef Fsqd
_refine_ls_weighting_details
;
 w=1/[\s^2^(Fo^2^)+(0.0258P)^2^+63.9283P]
 where P=(Fo^2^+2Fc^2^)/3
;
_refine_ls_weighting_scheme calc
_refine_ls_wR_factor_gt 0.0967
_refine_ls_wR_factor_ref 0.1002
_reflns_Friedel_coverage 0.000
_reflns_number_gt 702
_reflns_number_total 780
_reflns_threshold_expression 'I > 2\s(I)'
_cod_data_source_file c5cc05036g2.cif
_cod_data_source_block 1
_cod_original_cell_volume 3025.4(3)
_cod_database_code 7117613
_shelx_space_group_comment
;
The symmetry employed for this shelxl refinement is uniquely defined
by the following loop, which should always be used as a source of
symmetry information in preference to the above space-group names.
They are only intended as comments.
;
_shelx_estimated_absorpt_t_min 0.505
_shelx_estimated_absorpt_t_max 0.589
_shelxl_version_number 2013-2

loop_
_space_group_symop_operation_xyz
'x, y, z'
'-x+1/2, -y, z+1/2'
'-y+1/4, x+3/4, z+1/4'
'y+1/4, -x+1/4, z+3/4'
'-x+1/2, y, -z+1/2'
'x, -y, -z'
'y+1/4, x+3/4, -z+1/4'
'-y+1/4, -x+1/4, -z+3/4'
'x+1/2, y+1/2, z+1/2'
'-x+1, -y+1/2, z+1'
'-y+3/4, x+5/4, z+3/4'
'y+3/4, -x+3/4, z+5/4'
'-x+1, y+1/2, -z+1'
'x+1/2, -y+1/2, -z+1/2'
'y+3/4, x+5/4, -z+3/4'
'-y+3/4, -x+3/4, -z+5/4'
'-x, -y, -z'
'x-1/2, y, -z-1/2'
'y-1/4, -x-3/4, -z-1/4'
'-y-1/4, x-1/4, -z-3/4'
'x-1/2, -y, z-1/2'
'-x, y, z'
'-y-1/4, -x-3/4, z-1/4'
'y-1/4, x-1/4, z-3/4'
'-x+1/2, -y+1/2, -z+1/2'
'x, y+1/2, -z'
'y+1/4, -x-1/4, -z+1/4'
'-y+1/4, x+1/4, -z-1/4'
'x, -y+1/2, z'
'-x+1/2, y+1/2, z+1/2'
'-y+1/4, -x-1/4, z+1/4'
'y+1/4, x+1/4, z-1/4'

loop_
_atom_site_label
_atom_site_type_symbol
_atom_site_fract_x
_atom_site_fract_y
_atom_site_fract_z
_atom_site_U_iso_or_equiv
_atom_site_adp_type
_atom_site_occupancy
_atom_site_site_symmetry_order
_atom_site_calc_flag
_atom_site_refinement_flags_posn
_atom_site_refinement_flags_adp
_atom_site_refinement_flags_occupancy
_atom_site_disorder_assembly
_atom_site_disorder_group
Ag1 Ag 0.06044(2) 0.68956(2) 0.1250 0.0632(3) Uani 1 2 d S T P . .
Ag2 Ag 0.2500 0.7500 0.7500 0.0691(5) Uani 1 4 d S T P . .
Cl1 Cl 0.0000 0.7500 0.6250 0.092(3) Uani 1 8 d S T P . .
N1 N 0.1836(3) 0.7500 0.537(3) 0.055(2) Uani 1 2 d S T P B .
N2 N 0.11699(18) 0.72652(19) 0.3262(17) 0.0460(14) Uani 1 1 d . . . . .
C1 C 0.1571(2) 0.7149(3) 0.453(2) 0.0524(19) Uani 1 1 d . . . . .
H1 H 0.1662 0.6851 0.4817 0.063 Uiso 0.5 1 calc R U P A 1
N3 N 0.1692(5) 0.6692(5) 0.485(6) 0.088(5) Uani 0.5 1 d . . P B 2
H3A H 0.1503 0.6485 0.4203 0.106 Uiso 0.5 1 calc R U P B 2
H3B H 0.1956 0.6619 0.5682 0.106 Uiso 0.5 1 calc R U P B 2
O1 O 0.2574(14) 0.6422(11) 0.594(10) 0.153(13) Uiso 0.3 1 d . . P C 1
H1WA H 0.2744 0.6364 0.4019 0.229 Uiso 0.3 1 d R U P C 1
H1WB H 0.2479 0.6422 0.8263 0.229 Uiso 0.3 1 d R U P C 1
O2 O 0.2500 0.654(4) 0.2500 0.22(4) Uiso 0.2 2 d S . P D 2
H2WA H 0.2500 0.6253 0.2500 0.325 Uiso 0.2 2 d R U P D 2
H2WB H 0.2381 0.6619 0.0364 0.325 Uiso 0.1 1 d R U P D 2
O3 O 0.164(3) 0.598(3) 0.28(3) 0.18(4) Uiso 0.15 1 d . . P E 3
H3WA H 0.1450 0.6112 0.1378 0.269 Uiso 0.15 1 d R U P E 3
H3WB H 0.1831 0.6044 0.1035 0.269 Uiso 0.15 1 d R U P E 3
O4 O 0.179(4) 0.602(4) -0.19(4) 0.18(4) Uiso 0.125 1 d . . P F 4
H4WA H 0.1622 0.6256 -0.1626 0.277 Uiso 0.125 1 d R U P F 4
O5 O 0.191(8) 0.559(8) 0.1250 0.21(9) Uiso 0.1 2 d S . P G 5
H5WA H 0.1839 0.5876 0.1250 0.319 Uiso 0.05 1 d R U P G 5
H5WB H 0.2018 0.5538 0.3499 0.319 Uiso 0.05 1 d R U P G 5
O6 O 0.21(2) 0.44(2) 0.3(3) 0.4(3) Uiso 0.05 1 d . . P H 6
H6WA H 0.2207 0.4671 0.3458 0.549 Uiso 0.05 1 d R U P H 6
H6WB H 0.2040 0.4351 0.1992 0.549 Uiso 0.05 1 d R U P H 6
O7 O 0.270(9) 0.460(6) 0.47(7) 0.27(11) Uiso 0.1 1 d . . P I 7
H7WA H 0.2577 0.4689 0.2570 0.412 Uiso 0.1 1 d R U P I 7
H7WB H 0.2939 0.4797 0.5429 0.412 Uiso 0.1 1 d R U P I 7

loop_
_atom_site_aniso_label
_atom_site_aniso_U_11
_atom_site_aniso_U_22
_atom_site_aniso_U_33
_atom_site_aniso_U_23
_atom_site_aniso_U_13
_atom_site_aniso_U_12
Ag1 0.0569(4) 0.0569(4) 0.0757(7) -0.0092(3) -0.0092(3) -0.0149(4)
Ag2 0.0326(6) 0.1151(12) 0.0595(8) 0.000 -0.0118(6) 0.000
Cl1 0.052(2) 0.052(2) 0.170(9) 0.000 0.000 0.000
N1 0.036(4) 0.078(6) 0.050(5) 0.000 -0.009(4) 0.000
N2 0.041(3) 0.048(3) 0.049(3) -0.003(3) -0.007(3) 0.001(2)
C1 0.046(4) 0.061(5) 0.050(5) -0.002(4) -0.007(4) 0.007(3)
N3 0.068(9) 0.071(10) 0.125(15) 0.004(10) -0.022(10) 0.020(8)

loop_
_atom_type_symbol
_atom_type_description
_atom_type_scat_dispersion_real
_atom_type_scat_dispersion_imag
_atom_type_scat_source
C C 0.0033 0.0016 'International Tables Vol C Tables 4.2.6.8 and 6.1.1.4'
H H 0.0000 0.0000 'International Tables Vol C Tables 4.2.6.8 and 6.1.1.4'
N N 0.0061 0.0033 'International Tables Vol C Tables 4.2.6.8 and 6.1.1.4'
O O 0.0106 0.0060 'International Tables Vol C Tables 4.2.6.8 and 6.1.1.4'
Cl Cl 0.1484 0.1585 'International Tables Vol C Tables 4.2.6.8 and 6.1.1.4'
Ag Ag -0.8971 1.1015 'International Tables Vol C Tables 4.2.6.8 and 6.1.1.4'

loop_
_geom_angle_atom_site_label_1
_geom_angle_atom_site_label_2
_geom_angle_atom_site_label_3
_geom_angle
_geom_angle_site_symmetry_1
_geom_angle_site_symmetry_3
N2 Ag1 N2 157.7(3) 16_554 .
N1 Ag2 N1 180.0 25_566 .
C1 N1 C1 102.2(8) 29_565 .
C1 N1 Ag2 128.9(4) 29_565 .
C1 N1 Ag2 128.9(4) . .
C1 N2 N2 105.1(4) . 29_565
C1 N2 Ag1 133.7(5) . .
N2 N2 Ag1 121.11(15) 29_565 .
N2 C1 N1 113.7(7) . .
N2 C1 N3 120.6(9) . .
N1 C1 N3 125.6(9) . .
N2 C1 H1 123.1 . .
N1 C1 H1 123.1 . .
C1 N3 H3A 120.0 . .
C1 N3 H3B 120.0 . .
H3A N3 H3B 120.0 . .
O1 O1 H1WA 161.2 5_556 .
O1 O1 H1WB 2.9 5_556 .
H1WA O1 H1WB 158.9 . .
H2WA O2 H2WB 105.9 . .
O3 O3 H3WA 53.1 16_554 .
O3 O3 H3WB 67.3 16_554 .
H3WA O3 H3WB 85.2 . .
O4 O4 H4WA 101.1 16_553 .
H5WA O5 H5WB 105.0 . .
O6 O6 H6WA 63.8 15_445 .
O6 O6 H6WB 102.9 15_445 .
H6WA O6 H6WB 119.7 . .
O7 O7 H7WA 136.0 16 .
O7 O7 H7WB 36.6 16 .
H7WA O7 H7WB 110.7 . .

loop_
_geom_bond_atom_site_label_1
_geom_bond_atom_site_label_2
_geom_bond_distance
_geom_bond_site_symmetry_2
Ag1 N2 2.116(5) 16_554
Ag1 N2 2.116(5) .
Ag2 N1 2.098(8) 25_566
Ag2 N1 2.098(8) .
N1 C1 1.332(9) 29_565
N1 C1 1.332(9) .
N2 C1 1.311(9) .
N2 N2 1.389(11) 29_565
C1 N3 1.405(17) .
C1 H1 0.9300 .
N3 H3A 0.8600 .
N3 H3B 0.8600 .
O1 O1 1.16(7) 5_556
O1 H1WA 0.8500 .
O1 H1WB 0.8500 .
O2 H2WA 0.8497 .
O2 H2WB 0.8501 .
O3 O3 1.21(17) 16_554
O3 H3WA 0.8500 .
O3 H3WB 0.8500 .
O4 O4 1.8(2) 16_553
O4 H4WA 0.8501 .
O5 H5WA 0.8795 .
O5 H5WB 0.8513 .
O6 O6 1.0(13) 15_445
O6 H6WA 0.8500 .
O6 H6WB 0.5020 .
O7 O7 1.4(4) 16
O7 H7WA 0.8499 .
O7 H7WB 0.9615 .
